data_7212676
loop_
_publ_author_name
'Melegari, Monica'
'Massera, Chiara'
'Ugozzoli, Franco'
'Dalcanale, Enrico'

_publ_section_title
;
 Tetraphosphonate cavitands: interplay between metal coordination and
 H-bonding in the formation of dimeric capsules
;
_journal_issue 7
_journal_name_full CrystEngComm
_journal_page_first 2057
_journal_paper_doi 10.1039/c003426f
_journal_volume 12
_journal_year 2010
_chemical_formula_sum 'C80 H92 Ca Cl2 F12 O32 P8'
_chemical_formula_weight 2152.28
_chemical_name_systematic
;
?
;
_space_group_IT_number 2
_symmetry_cell_setting triclinic
_symmetry_space_group_name_Hall '-P 1'
_symmetry_space_group_name_H-M 'P -1'
_atom_sites_solution_hydrogens geom
_atom_sites_solution_primary direct
_atom_sites_solution_secondary difmap
_audit_creation_method SHELXL-97
_cell_angle_alpha 106.558(2)
_cell_angle_beta 112.004(2)
_cell_angle_gamma 97.153(3)
_cell_formula_units_Z 1
_cell_length_a 12.6644(17)
_cell_length_b 13.9674(19)
_cell_length_c 16.164(2)
_cell_measurement_reflns_used 8578
_cell_measurement_temperature 173(2)
_cell_measurement_theta_max 27.94
_cell_measurement_theta_min 1.46
_cell_volume 2453.5(6)
_computing_data_collection SMART
_computing_data_reduction 'SAINT (Bruker, 1998)'
_computing_structure_refinement 'SHELXL-97 (Sheldrick, 1997)'
_computing_structure_solution 'SIR97 (Giacovazzo et al., 1999)'
_diffrn_ambient_temperature 173(2)
_diffrn_detector_area_resol_mean '8.192 pixels/mm'
_diffrn_measured_fraction_theta_full 0.988
_diffrn_measured_fraction_theta_max 0.988
_diffrn_measurement_device_type 'BRUKER AXS SMART 1000'
_diffrn_measurement_method omega-scan
_diffrn_radiation_monochromator graphite
_diffrn_radiation_source 'fine-focus sealed tube'
_diffrn_radiation_type MoK\a
_diffrn_radiation_wavelength 0.71069
_diffrn_reflns_av_R_equivalents 0.0629
_diffrn_reflns_av_sigmaI/netI 0.0988
_diffrn_reflns_limit_h_max 16
_diffrn_reflns_limit_h_min -16
_diffrn_reflns_limit_k_max 18
_diffrn_reflns_limit_k_min -18
_diffrn_reflns_limit_l_max 21
_diffrn_reflns_limit_l_min -21
_diffrn_reflns_number 30502
_diffrn_reflns_theta_full 27.94
_diffrn_reflns_theta_max 27.94
_diffrn_reflns_theta_min 1.46
_diffrn_standards_decay_% 0
_diffrn_standards_interval_count 0
_diffrn_standards_interval_time 0
_diffrn_standards_number 0
_exptl_absorpt_coefficient_mu 0.349
_exptl_absorpt_correction_T_max 1.000000
_exptl_absorpt_correction_T_min 0.758582
_exptl_absorpt_correction_type multi-scan
_exptl_absorpt_process_details 'Bruker AXS SADABS'
_exptl_crystal_colour colourless
_exptl_crystal_density_diffrn 1.457
_exptl_crystal_density_method 'not measured'
_exptl_crystal_description prismatic
_exptl_crystal_F_000 1110
_exptl_crystal_size_max 0.15
_exptl_crystal_size_mid 0.13
_exptl_crystal_size_min 0.10
_refine_diff_density_max 1.383
_refine_diff_density_min -0.905
_refine_diff_density_rms 0.096
_refine_ls_extinction_method none
_refine_ls_goodness_of_fit_ref 1.001
_refine_ls_hydrogen_treatment constr
_refine_ls_matrix_type full
_refine_ls_number_parameters 611
_refine_ls_number_reflns 11663
_refine_ls_number_restraints 0
_refine_ls_restrained_S_all 1.001
_refine_ls_R_factor_all 0.1437
_refine_ls_R_factor_gt 0.0730
_refine_ls_shift/su_max 0.001
_refine_ls_shift/su_mean 0.000
_refine_ls_structure_factor_coef Fsqd
_refine_ls_weighting_details 'calc w=1/[\s^2^(Fo^2^)+(0.1183P)^2^+0.0000P] where P=(Fo^2^+2Fc^2^)/3'
_refine_ls_weighting_scheme calc
_refine_ls_wR_factor_gt 0.1974
_refine_ls_wR_factor_ref 0.2291
_reflns_number_gt 5815
_reflns_number_total 11663
_reflns_threshold_expression >2sigma(I)
_cod_data_source_file c003426f.txt
_cod_data_source_block tpoicacl2
_cod_original_sg_symbol_H-M P-1
_cod_database_code 7212676

loop_
_symmetry_equiv_pos_as_xyz
'x, y, z'
'-x, -y, -z'

loop_
_atom_site_label
_atom_site_type_symbol
_atom_site_fract_x
_atom_site_fract_y
_atom_site_fract_z
_atom_site_U_iso_or_equiv
_atom_site_adp_type
_atom_site_occupancy
_atom_site_symmetry_multiplicity
_atom_site_calc_flag
_atom_site_refinement_flags
Ca1 Ca 0.5000 1.0000 0.5000 0.0656(5) Uani 1 2 d S
Cl1 Cl 0.55665(13) 0.38620(12) 0.17148(11) 0.0613(4) Uani 1 1 d .
O1W O 0.3706(4) 1.0872(3) 0.5366(3) 0.0746(12) Uani 1 1 d .
O2W O 0.4400(8) 0.9916(7) 0.3408(6) 0.172(3) Uiso 1 1 d .
P1A P 0.73966(10) 1.25725(9) 0.62317(8) 0.0330(3) Uani 1 1 d .
O1A O 0.6943(2) 1.3590(2) 0.6282(2) 0.0296(6) Uani 1 1 d .
O2A O 0.8364(2) 1.2654(2) 0.5829(2) 0.0322(7) Uani 1 1 d .
O3A O 0.6449(3) 1.1607(2) 0.5659(2) 0.0437(8) Uani 1 1 d .
C1A C 0.5228(4) 1.3859(3) 0.3996(3) 0.0281(9) Uani 1 1 d .
H1A H 0.5335 1.3954 0.3484 0.030(6) Uiso 1 1 calc R
C2A C 0.6180(3) 1.3788(3) 0.4744(3) 0.0260(8) Uani 1 1 d .
C3A C 0.5976(3) 1.3637(3) 0.5490(3) 0.0265(9) Uani 1 1 d .
C4A C 0.4903(4) 1.3581(3) 0.5553(3) 0.0294(9) Uani 1 1 d .
C5A C 0.3991(3) 1.3658(3) 0.4771(3) 0.0292(9) Uani 1 1 d .
C6A C 0.4117(3) 1.3793(3) 0.3988(3) 0.0282(9) Uani 1 1 d .
C7A C 0.4756(4) 1.3511(4) 0.6416(3) 0.0381(10) Uani 1 1 d .
H7A1 H 0.5192 1.3056 0.6650 0.096(5) Uiso 1 1 calc R
H7A2 H 0.3936 1.3247 0.6242 0.096(5) Uiso 1 1 calc R
H7A3 H 0.5046 1.4187 0.6905 0.096(5) Uiso 1 1 calc R
C8A C 0.7388(3) 1.3908(3) 0.4749(3) 0.0291(9) Uani 1 1 d .
H8A1 H 0.7987 1.4242 0.5403 0.065(5) Uiso 1 1 calc R
H8A2 H 0.7467 1.4352 0.4399 0.065(5) Uiso 1 1 calc R
C9A C 0.8263(5) 1.2802(4) 0.7445(4) 0.0505(13) Uani 1 1 d .
H9A1 H 0.7764 1.2800 0.7769 0.096(5) Uiso 1 1 calc R
H9A2 H 0.8828 1.3463 0.7732 0.096(5) Uiso 1 1 calc R
H9A3 H 0.8668 1.2270 0.7495 0.096(5) Uiso 1 1 calc R
P1B P 0.71536(12) 0.89709(10) 0.24710(10) 0.0480(4) Uani 1 1 d .
O1B O 0.8160(3) 1.0027(2) 0.3052(2) 0.0427(8) Uani 1 1 d .
O2B O 0.6457(3) 0.8942(2) 0.1418(2) 0.0418(8) Uani 1 1 d .
O3B O 0.6397(3) 0.8831(3) 0.2933(3) 0.0635(11) Uani 1 1 d .
C1B C 0.7318(3) 1.2492(3) 0.3336(3) 0.0307(9) Uani 1 1 d .
H1B H 0.7023 1.2884 0.2968 0.030(6) Uiso 1 1 calc R
C2B C 0.7465(3) 1.1536(3) 0.2897(3) 0.0330(10) Uani 1 1 d .
C3B C 0.7934(3) 1.0974(3) 0.3467(3) 0.0341(10) Uani 1 1 d .
C4B C 0.8247(3) 1.1321(3) 0.4453(3) 0.0338(10) Uani 1 1 d .
C5B C 0.8042(3) 1.2269(3) 0.4838(3) 0.0290(9) Uani 1 1 d .
C6B C 0.7595(3) 1.2874(3) 0.4301(3) 0.0269(9) Uani 1 1 d .
C7B C 0.8815(4) 1.0733(4) 0.5071(4) 0.0456(12) Uani 1 1 d .
H7B1 H 0.9636 1.1082 0.5457 0.096(5) Uiso 1 1 calc R
H7B2 H 0.8738 1.0046 0.4672 0.096(5) Uiso 1 1 calc R
H7B3 H 0.8434 1.0694 0.5478 0.096(5) Uiso 1 1 calc R
C8B C 0.7057(4) 1.1121(4) 0.1829(3) 0.0383(11) Uani 1 1 d .
H8B1 H 0.7560 1.0704 0.1672 0.065(5) Uiso 1 1 calc R
H8B2 H 0.7116 1.1692 0.1606 0.065(5) Uiso 1 1 calc R
C9B C 0.7982(6) 0.8061(5) 0.2296(5) 0.091(3) Uani 1 1 d .
H9B1 H 0.8332 0.7911 0.2868 0.096(5) Uiso 1 1 calc R
H9B2 H 0.8591 0.8343 0.2149 0.096(5) Uiso 1 1 calc R
H9B3 H 0.7471 0.7436 0.1775 0.096(5) Uiso 1 1 calc R
P1C P 0.15616(10) 0.87407(8) 0.07128(8) 0.0315(3) Uani 1 1 d .
O1C O 0.2294(2) 0.8688(2) 0.0095(2) 0.0329(7) Uani 1 1 d .
O2C O 0.0912(2) 0.9632(2) 0.0601(2) 0.0322(7) Uani 1 1 d .
O3C O 0.2291(3) 0.8891(2) 0.1720(2) 0.0381(7) Uani 1 1 d .
C1C C 0.4851(4) 1.0904(3) 0.1041(3) 0.0330(10) Uani 1 1 d .
H1C H 0.5015 1.1602 0.1125 0.030(6) Uiso 1 1 calc R
C2C C 0.3679(4) 1.0343(3) 0.0631(3) 0.0296(9) Uani 1 1 d .
C3C C 0.3476(4) 0.9300(3) 0.0524(3) 0.0316(9) Uani 1 1 d .
C4C C 0.4362(4) 0.8800(3) 0.0785(3) 0.0338(10) Uani 1 1 d .
C5C C 0.5516(4) 0.9417(3) 0.1189(3) 0.0349(10) Uani 1 1 d .
C6C C 0.5783(4) 1.0467(3) 0.1330(3) 0.0321(9) Uani 1 1 d .
C7C C 0.4107(4) 0.7658(3) 0.0631(3) 0.0430(11) Uani 1 1 d .
H7C1 H 0.4143 0.7570 0.1208 0.096(5) Uiso 1 1 calc R
H7C2 H 0.4682 0.7370 0.0464 0.096(5) Uiso 1 1 calc R
H7C3 H 0.3333 0.7309 0.0122 0.096(5) Uiso 1 1 calc R
C8C C 0.2675(4) 1.0832(3) 0.0309(3) 0.0326(9) Uani 1 1 d .
H8C1 H 0.2919 1.1381 0.0111 0.065(5) Uiso 1 1 calc R
H8C2 H 0.2011 1.0316 -0.0241 0.065(5) Uiso 1 1 calc R
C9C C 0.0376(4) 0.7619(3) 0.0001(4) 0.0458(12) Uani 1 1 d .
H9C1 H 0.0677 0.7018 -0.0070 0.096(5) Uiso 1 1 calc R
H9C2 H -0.0051 0.7652 -0.0618 0.096(5) Uiso 1 1 calc R
H9C3 H -0.0143 0.7578 0.0303 0.096(5) Uiso 1 1 calc R
P1D P 0.18079(10) 1.26676(9) 0.42943(9) 0.0370(3) Uani 1 1 d .
O1D O 0.1178(2) 1.2538(2) 0.3200(2) 0.0360(7) Uani 1 1 d .
O2D O 0.2891(2) 1.3669(2) 0.4815(2) 0.0344(7) Uani 1 1 d .
O3D O 0.2133(3) 1.1729(3) 0.4415(2) 0.0519(9) Uani 1 1 d .
C1D C 0.2774(4) 1.2307(3) 0.1703(3) 0.0308(9) Uani 1 1 d .
H1D H 0.3343 1.2720 0.1630 0.030(6) Uiso 1 1 calc R
C2D C 0.2442(3) 1.2736(3) 0.2421(3) 0.0301(9) Uani 1 1 d .
C3D C 0.1594(3) 1.2102(3) 0.2514(3) 0.0307(9) Uani 1 1 d .
C4D C 0.1083(3) 1.1055(3) 0.1937(3) 0.0321(9) Uani 1 1 d .
C5D C 0.1456(3) 1.0681(3) 0.1234(3) 0.0298(9) Uani 1 1 d .
C6D C 0.2285(3) 1.1272(3) 0.1081(3) 0.0303(9) Uani 1 1 d .
C7D C 0.0202(4) 1.0388(4) 0.2110(3) 0.0407(11) Uani 1 1 d .
H7D1 H 0.0611 1.0241 0.2674 0.096(5) Uiso 1 1 calc R
H7D2 H -0.0193 0.9752 0.1570 0.096(5) Uiso 1 1 calc R
H7D3 H -0.0367 1.0751 0.2195 0.096(5) Uiso 1 1 calc R
C8D C 0.3083(4) 1.3823(3) 0.3137(3) 0.0334(10) Uani 1 1 d .
H8D1 H 0.2545 1.4138 0.3351 0.065(5) Uiso 1 1 calc R
H8D2 H 0.3365 1.4240 0.2837 0.065(5) Uiso 1 1 calc R
C9D C 0.0801(4) 1.3104(4) 0.4731(4) 0.0551(15) Uani 1 1 d .
H9D1 H 0.0048 1.2604 0.4375 0.096(5) Uiso 1 1 calc R
H9D2 H 0.0718 1.3753 0.4659 0.096(5) Uiso 1 1 calc R
H9D3 H 0.1088 1.3191 0.5395 0.096(5) Uiso 1 1 calc R
C1S C 0.8617(9) 0.5347(7) 0.2600(7) 0.112(3) Uani 1 1 d .
H1S1 H 0.9205 0.6008 0.2947 0.065(5) Uiso 1 1 calc R
H1S2 H 0.8150 0.5334 0.1962 0.065(5) Uiso 1 1 calc R
C2S C 0.9226(7) 0.4531(7) 0.2514(8) 0.107(3) Uani 1 1 d .
O1S O 0.7929(6) 0.5302(6) 0.3023(5) 0.150(3) Uani 1 1 d .
F1S F 0.8581(5) 0.3590(4) 0.2049(5) 0.166(2) Uani 1 1 d .
F2S F 0.9942(7) 0.4580(7) 0.3381(6) 0.245(4) Uani 1 1 d .
F3S F 0.9986(6) 0.4649(5) 0.2173(5) 0.1719(18) Uani 1 1 d .
C3S C 0.3497(6) 0.4789(5) 0.0169(5) 0.079(2) Uani 1 1 d .
H3S1 H 0.3458 0.5126 -0.0287 0.065(5) Uiso 1 1 calc R
H3S2 H 0.4140 0.5224 0.0780 0.065(5) Uiso 1 1 calc R
C4S C 0.2370(7) 0.4687(6) 0.0269(6) 0.081(2) Uani 1 1 d .
O2S O 0.3731(5) 0.3841(4) -0.0136(4) 0.1043(18) Uani 1 1 d .
F4S F 0.1449(4) 0.4063(4) -0.0546(4) 0.1234(18) Uani 1 1 d .
F5S F 0.2384(5) 0.4310(4) 0.0919(4) 0.1191(17) Uani 1 1 d .
F6S F 0.2113(4) 0.5608(4) 0.0486(4) 0.1182(17) Uani 1 1 d .

loop_
_atom_site_aniso_label
_atom_site_aniso_U_11
_atom_site_aniso_U_22
_atom_site_aniso_U_33
_atom_site_aniso_U_23
_atom_site_aniso_U_13
_atom_site_aniso_U_12
Ca1 0.0534(10) 0.0324(8) 0.1069(15) 0.0093(9) 0.0450(10) 0.0017(7)
Cl1 0.0583(8) 0.0632(9) 0.0690(10) 0.0316(8) 0.0280(7) 0.0178(7)
O1W 0.072(3) 0.067(3) 0.095(3) 0.032(2) 0.042(3) 0.024(2)
P1A 0.0317(6) 0.0314(6) 0.0375(7) 0.0153(5) 0.0140(5) 0.0095(5)
O1A 0.0303(15) 0.0260(15) 0.0300(16) 0.0097(12) 0.0101(12) 0.0097(12)
O2A 0.0265(15) 0.0347(16) 0.0321(17) 0.0107(13) 0.0101(13) 0.0082(12)
O3A 0.0422(18) 0.0294(17) 0.059(2) 0.0129(15) 0.0239(16) 0.0072(14)
C1A 0.034(2) 0.0172(19) 0.028(2) 0.0029(16) 0.0125(18) 0.0047(16)
C2A 0.027(2) 0.0146(18) 0.031(2) 0.0044(16) 0.0103(17) 0.0050(15)
C3A 0.026(2) 0.022(2) 0.027(2) 0.0060(17) 0.0085(17) 0.0076(16)
C4A 0.030(2) 0.020(2) 0.031(2) 0.0031(17) 0.0110(18) 0.0033(16)
C5A 0.026(2) 0.019(2) 0.035(2) 0.0006(17) 0.0127(18) 0.0028(16)
C6A 0.027(2) 0.0169(19) 0.032(2) 0.0040(17) 0.0089(18) 0.0042(16)
C7A 0.039(2) 0.039(3) 0.035(3) 0.011(2) 0.018(2) 0.006(2)
C8A 0.026(2) 0.027(2) 0.029(2) 0.0085(18) 0.0092(17) 0.0021(16)
C9A 0.056(3) 0.062(3) 0.045(3) 0.031(3) 0.022(3) 0.022(3)
P1B 0.0415(7) 0.0361(7) 0.0515(9) 0.0089(6) 0.0089(6) 0.0133(6)
O1B 0.0292(16) 0.0351(17) 0.050(2) 0.0010(15) 0.0119(15) 0.0136(13)
O2B 0.0370(17) 0.0378(18) 0.0420(19) 0.0035(15) 0.0144(15) 0.0155(14)
O3B 0.063(2) 0.054(2) 0.053(2) 0.0225(19) 0.007(2) -0.0028(19)
C1B 0.023(2) 0.034(2) 0.033(2) 0.0109(19) 0.0116(18) 0.0032(17)
C2B 0.024(2) 0.034(2) 0.037(2) 0.0056(19) 0.0151(19) 0.0031(17)
C3B 0.022(2) 0.029(2) 0.043(3) 0.003(2) 0.0133(19) 0.0065(17)
C4B 0.022(2) 0.032(2) 0.044(3) 0.011(2) 0.0124(19) 0.0075(17)
C5B 0.0172(18) 0.031(2) 0.032(2) 0.0063(18) 0.0076(17) 0.0024(16)
C6B 0.0198(18) 0.024(2) 0.033(2) 0.0074(17) 0.0096(17) 0.0039(15)
C7B 0.038(3) 0.041(3) 0.048(3) 0.012(2) 0.010(2) 0.016(2)
C8B 0.029(2) 0.041(3) 0.040(3) 0.005(2) 0.018(2) 0.0048(19)
C9B 0.071(4) 0.050(4) 0.090(5) -0.010(3) -0.010(4) 0.034(3)
P1C 0.0269(5) 0.0272(6) 0.0319(6) 0.0083(5) 0.0065(5) 0.0042(4)
O1C 0.0288(15) 0.0306(16) 0.0270(16) 0.0031(13) 0.0062(12) 0.0029(12)
O2C 0.0242(14) 0.0252(15) 0.0321(16) 0.0045(12) 0.0021(12) 0.0026(12)
O3C 0.0370(17) 0.0428(18) 0.0327(17) 0.0164(14) 0.0107(14) 0.0117(14)
C1C 0.040(2) 0.029(2) 0.028(2) 0.0049(18) 0.017(2) 0.0047(19)
C2C 0.037(2) 0.030(2) 0.019(2) 0.0053(17) 0.0121(18) 0.0084(18)
C3C 0.031(2) 0.034(2) 0.022(2) 0.0047(18) 0.0090(18) 0.0034(18)
C4C 0.038(2) 0.031(2) 0.029(2) 0.0058(19) 0.0141(19) 0.0081(19)
C5C 0.033(2) 0.037(2) 0.031(2) 0.0067(19) 0.0132(19) 0.0122(19)
C6C 0.030(2) 0.035(2) 0.024(2) 0.0042(18) 0.0112(18) 0.0032(18)
C7C 0.041(3) 0.034(3) 0.043(3) 0.006(2) 0.013(2) 0.006(2)
C8C 0.037(2) 0.032(2) 0.025(2) 0.0095(18) 0.0090(18) 0.0068(18)
C9C 0.035(2) 0.030(2) 0.056(3) 0.007(2) 0.011(2) 0.002(2)
P1D 0.0300(6) 0.0318(6) 0.0404(7) 0.0051(5) 0.0138(5) 0.0022(5)
O1D 0.0291(15) 0.0349(17) 0.0365(18) 0.0040(13) 0.0129(13) 0.0087(13)
O2D 0.0260(15) 0.0301(16) 0.0386(18) 0.0021(13) 0.0139(13) 0.0039(12)
O3D 0.051(2) 0.0391(19) 0.050(2) 0.0138(16) 0.0105(17) 0.0019(16)
C1D 0.029(2) 0.028(2) 0.033(2) 0.0134(18) 0.0095(18) 0.0073(17)
C2D 0.023(2) 0.028(2) 0.028(2) 0.0074(18) 0.0022(17) 0.0069(17)
C3D 0.022(2) 0.033(2) 0.029(2) 0.0078(18) 0.0050(17) 0.0076(17)
C4D 0.0179(19) 0.031(2) 0.036(2) 0.0077(19) 0.0039(17) 0.0022(16)
C5D 0.024(2) 0.024(2) 0.026(2) 0.0048(17) -0.0015(17) 0.0041(16)
C6D 0.028(2) 0.031(2) 0.027(2) 0.0116(18) 0.0051(17) 0.0081(17)
C7D 0.026(2) 0.038(3) 0.044(3) 0.005(2) 0.011(2) -0.0003(19)
C8D 0.033(2) 0.025(2) 0.036(2) 0.0080(19) 0.0100(19) 0.0091(18)
C9D 0.034(3) 0.065(4) 0.050(3) 0.000(3) 0.022(2) -0.004(2)
C1S 0.106(7) 0.108(7) 0.105(7) 0.016(6) 0.052(6) 0.000(6)
C2S 0.046(4) 0.090(6) 0.161(9) 0.055(6) 0.019(5) -0.005(4)
O1S 0.110(5) 0.162(7) 0.110(5) -0.030(4) 0.050(4) -0.017(4)
F1S 0.115(4) 0.102(4) 0.208 -0.017(4) 0.065(4) -0.030(3)
F2S 0.165(6) 0.239 0.210 0.116(4) -0.058(6) 0.012(6)
F3S 0.128(5) 0.160 0.205 0.007(5) 0.103(4) 0.002(4)
C3S 0.080(5) 0.065(4) 0.079(5) 0.029(4) 0.019(4) 0.018(4)
C4S 0.089(5) 0.070(5) 0.081(5) 0.048(4) 0.021(4) 0.012(4)
O2S 0.130(5) 0.075(3) 0.075(3) 0.006(3) 0.022(3) 0.037(3)
F4S 0.086(3) 0.131(4) 0.109(4) 0.050(3) 0.004(3) -0.012(3)
F5S 0.135(4) 0.134(4) 0.120(4) 0.083(3) 0.059(3) 0.034(3)
F6S 0.116(4) 0.097(3) 0.178(5) 0.072(3) 0.076(4) 0.056(3)

loop_
_atom_type_symbol
_atom_type_description
_atom_type_scat_dispersion_real
_atom_type_scat_dispersion_imag
_atom_type_scat_source
C C 0.0033 0.0016 'International Tables Vol C Tables 4.2.6.8 and 6.1.1.4'
H H 0.0000 0.0000 'International Tables Vol C Tables 4.2.6.8 and 6.1.1.4'
O O 0.0106 0.0060 'International Tables Vol C Tables 4.2.6.8 and 6.1.1.4'
F F 0.0171 0.0103 'International Tables Vol C Tables 4.2.6.8 and 6.1.1.4'
P P 0.1023 0.0942 'International Tables Vol C Tables 4.2.6.8 and 6.1.1.4'
Cl Cl 0.1484 0.1585 'International Tables Vol C Tables 4.2.6.8 and 6.1.1.4'
Ca Ca 0.2262 0.3064 'International Tables Vol C Tables 4.2.6.8 and 6.1.1.4'

loop_
_geom_angle_atom_site_label_1
_geom_angle_atom_site_label_2
_geom_angle_atom_site_label_3
_geom_angle
_geom_angle_site_symmetry_1
_geom_angle_site_symmetry_3
O1W Ca1 O1W 180.000(1) . 2_676
O1W Ca1 O2W 81.3(2) . 2_676
O1W Ca1 O2W 98.7(2) 2_676 2_676
O1W Ca1 O2W 98.7(2) . .
O1W Ca1 O2W 81.3(2) 2_676 .
O2W Ca1 O2W 180.000(2) 2_676 .
O1W Ca1 O3A 90.37(13) . 2_676
O1W Ca1 O3A 89.63(13) 2_676 2_676
O2W Ca1 O3A 94.1(2) 2_676 2_676
O2W Ca1 O3A 85.9(2) . 2_676
O1W Ca1 O3A 89.63(13) . .
O1W Ca1 O3A 90.37(13) 2_676 .
O2W Ca1 O3A 85.9(2) 2_676 .
O2W Ca1 O3A 94.1(2) . .
O3A Ca1 O3A 180.000(1) 2_676 .
O3A P1A O1A 113.76(17) . .
O3A P1A O2A 112.17(17) . .
O1A P1A O2A 106.50(16) . .
O3A P1A C9A 118.4(2) . .
O1A P1A C9A 102.3(2) . .
O2A P1A C9A 102.3(2) . .
C3A O1A P1A 121.7(2) . .
C5B O2A P1A 121.0(2) . .
P1A O3A Ca1 169.6(2) . .
C2A C1A C6A 122.1(4) . .
C2A C1A H1A 118.9 . .
C6A C1A H1A 118.9 . .
C1A C2A C3A 117.0(4) . .
C1A C2A C8A 120.7(4) . .
C3A C2A C8A 122.2(4) . .
C2A C3A C4A 124.9(4) . .
C2A C3A O1A 118.4(3) . .
C4A C3A O1A 116.6(3) . .
C3A C4A C5A 114.5(4) . .
C3A C4A C7A 122.9(4) . .
C5A C4A C7A 122.6(4) . .
C6A C5A C4A 124.2(4) . .
C6A C5A O2D 118.2(4) . .
C4A C5A O2D 117.4(4) . .
C1A C6A C5A 117.3(4) . .
C1A C6A C8D 120.7(4) . .
C5A C6A C8D 122.0(4) . .
C4A C7A H7A1 109.5 . .
C4A C7A H7A2 109.5 . .
H7A1 C7A H7A2 109.5 . .
C4A C7A H7A3 109.5 . .
H7A1 C7A H7A3 109.5 . .
H7A2 C7A H7A3 109.5 . .
C2A C8A C6B 112.3(3) . .
C2A C8A H8A1 109.1 . .
C6B C8A H8A1 109.1 . .
C2A C8A H8A2 109.1 . .
C6B C8A H8A2 109.1 . .
H8A1 C8A H8A2 107.9 . .
P1A C9A H9A1 109.5 . .
P1A C9A H9A2 109.5 . .
H9A1 C9A H9A2 109.5 . .
P1A C9A H9A3 109.5 . .
H9A1 C9A H9A3 109.5 . .
H9A2 C9A H9A3 109.5 . .
O3B P1B O2B 113.0(2) . .
O3B P1B O1B 112.6(2) . .
O2B P1B O1B 107.69(19) . .
O3B P1B C9B 118.9(3) . .
O2B P1B C9B 101.7(3) . .
O1B P1B C9B 101.7(3) . .
C3B O1B P1B 122.3(3) . .
C5C O2B P1B 121.1(3) . .
C6B C1B C2B 122.2(4) . .
C6B C1B H1B 118.9 . .
C2B C1B H1B 118.9 . .
C1B C2B C3B 117.8(4) . .
C1B C2B C8B 119.7(4) . .
C3B C2B C8B 122.4(4) . .
C2B C3B C4B 123.0(4) . .
C2B C3B O1B 119.2(4) . .
C4B C3B O1B 117.8(4) . .
C5B C4B C3B 116.0(4) . .
C5B C4B C7B 121.6(4) . .
C3B C4B C7B 122.4(4) . .
C6B C5B C4B 123.3(4) . .
C6B C5B O2A 118.9(4) . .
C4B C5B O2A 117.7(4) . .
C1B C6B C5B 117.7(4) . .
C1B C6B C8A 120.5(4) . .
C5B C6B C8A 121.8(4) . .
C4B C7B H7B1 109.5 . .
C4B C7B H7B2 109.5 . .
H7B1 C7B H7B2 109.5 . .
C4B C7B H7B3 109.5 . .
H7B1 C7B H7B3 109.5 . .
H7B2 C7B H7B3 109.5 . .
C2B C8B C6C 110.3(3) . .
C2B C8B H8B1 109.6 . .
C6C C8B H8B1 109.6 . .
C2B C8B H8B2 109.6 . .
C6C C8B H8B2 109.6 . .
H8B1 C8B H8B2 108.1 . .
P1B C9B H9B1 109.5 . .
P1B C9B H9B2 109.5 . .
H9B1 C9B H9B2 109.5 . .
P1B C9B H9B3 109.5 . .
H9B1 C9B H9B3 109.5 . .
H9B2 C9B H9B3 109.5 . .
O3C P1C O2C 112.99(17) . .
O3C P1C O1C 113.23(17) . .
O2C P1C O1C 106.55(16) . .
O3C P1C C9C 118.9(2) . .
O2C P1C C9C 101.54(19) . .
O1C P1C C9C 102.2(2) . .
C3C O1C P1C 119.8(2) . .
C5D O2C P1C 121.6(2) . .
C6C C1C C2C 122.7(4) . .
C6C C1C H1C 118.7 . .
C2C C1C H1C 118.7 . .
C1C C2C C3C 116.6(4) . .
C1C C2C C8C 121.8(4) . .
C3C C2C C8C 121.5(4) . .
C4C C3C C2C 124.2(4) . .
C4C C3C O1C 116.9(4) . .
C2C C3C O1C 118.8(4) . .
C3C C4C C5C 115.7(4) . .
C3C C4C C7C 122.7(4) . .
C5C C4C C7C 121.6(4) . .
C4C C5C C6C 123.1(4) . .
C4C C5C O2B 118.4(4) . .
C6C C5C O2B 118.3(4) . .
C1C C6C C5C 117.7(4) . .
C1C C6C C8B 121.1(4) . .
C5C C6C C8B 121.1(4) . .
C4C C7C H7C1 109.5 . .
C4C C7C H7C2 109.5 . .
H7C1 C7C H7C2 109.5 . .
C4C C7C H7C3 109.5 . .
H7C1 C7C H7C3 109.5 . .
H7C2 C7C H7C3 109.5 . .
C6D C8C C2C 112.9(3) . .
C6D C8C H8C1 109.0 . .
C2C C8C H8C1 109.0 . .
C6D C8C H8C2 109.0 . .
C2C C8C H8C2 109.0 . .
H8C1 C8C H8C2 107.8 . .
P1C C9C H9C1 109.5 . .
P1C C9C H9C2 109.5 . .
H9C1 C9C H9C2 109.5 . .
P1C C9C H9C3 109.5 . .
H9C1 C9C H9C3 109.5 . .
H9C2 C9C H9C3 109.5 . .
O3D P1D O1D 112.14(18) . .
O3D P1D O2D 113.98(18) . .
O1D P1D O2D 107.38(17) . .
O3D P1D C9D 117.9(3) . .
O1D P1D C9D 102.4(2) . .
O2D P1D C9D 101.8(2) . .
C3D O1D P1D 123.9(3) . .
C5A O2D P1D 122.5(2) . .
C2D C1D C6D 122.5(4) . .
C2D C1D H1D 118.8 . .
C6D C1D H1D 118.8 . .
C1D C2D C3D 117.5(4) . .
C1D C2D C8D 120.5(4) . .
C3D C2D C8D 121.7(4) . .
C2D C3D C4D 123.5(4) . .
C2D C3D O1D 118.7(4) . .
C4D C3D O1D 117.7(4) . .
C5D C4D C3D 115.7(4) . .
C5D C4D C7D 123.5(4) . .
C3D C4D C7D 120.8(4) . .
C4D C5D C6D 124.3(4) . .
C4D C5D O2C 117.3(4) . .
C6D C5D O2C 118.3(4) . .
C5D C6D C1D 116.5(4) . .
C5D C6D C8C 122.7(4) . .
C1D C6D C8C 120.8(4) . .
C4D C7D H7D1 109.5 . .
C4D C7D H7D2 109.5 . .
H7D1 C7D H7D2 109.5 . .
C4D C7D H7D3 109.5 . .
H7D1 C7D H7D3 109.5 . .
H7D2 C7D H7D3 109.5 . .
C2D C8D C6A 109.8(3) . .
C2D C8D H8D1 109.7 . .
C6A C8D H8D1 109.7 . .
C2D C8D H8D2 109.7 . .
C6A C8D H8D2 109.7 . .
H8D1 C8D H8D2 108.2 . .
P1D C9D H9D1 109.5 . .
P1D C9D H9D2 109.5 . .
H9D1 C9D H9D2 109.5 . .
P1D C9D H9D3 109.5 . .
H9D1 C9D H9D3 109.5 . .
H9D2 C9D H9D3 109.5 . .
O1S C1S C2S 116.1(9) . .
O1S C1S H1S1 108.2 . .
C2S C1S H1S1 108.2 . .
O1S C1S H1S2 108.2 . .
C2S C1S H1S2 108.2 . .
H1S1 C1S H1S2 107.4 . .
F3S C2S F1S 106.8(10) . .
F3S C2S F2S 99.6(7) . .
F1S C2S F2S 107.1(8) . .
F3S C2S C1S 114.8(8) . .
F1S C2S C1S 117.2(7) . .
F2S C2S C1S 109.6(10) . .
O2S C3S C4S 112.3(6) . .
O2S C3S H3S1 109.1 . .
C4S C3S H3S1 109.1 . .
O2S C3S H3S2 109.1 . .
C4S C3S H3S2 109.1 . .
H3S1 C3S H3S2 107.9 . .
F5S C4S F4S 106.4(6) . .
F5S C4S F6S 108.2(7) . .
F4S C4S F6S 105.7(6) . .
F5S C4S C3S 112.9(6) . .
F4S C4S C3S 112.2(7) . .
F6S C4S C3S 111.1(6) . .

loop_
_geom_bond_atom_site_label_1
_geom_bond_atom_site_label_2
_geom_bond_distance
_geom_bond_site_symmetry_2
Ca1 O1W 2.309(4) .
Ca1 O1W 2.309(4) 2_676
Ca1 O2W 2.356(8) 2_676
Ca1 O2W 2.356(8) .
Ca1 O3A 2.385(3) 2_676
Ca1 O3A 2.385(3) .
P1A O3A 1.472(3) .
P1A O1A 1.591(3) .
P1A O2A 1.595(3) .
P1A C9A 1.759(5) .
O1A C3A 1.427(5) .
O2A C5B 1.409(5) .
C1A C2A 1.390(6) .
C1A C6A 1.393(6) .
C1A H1A 0.9300 .
C2A C3A 1.388(6) .
C2A C8A 1.516(5) .
C3A C4A 1.395(6) .
C4A C5A 1.399(6) .
C4A C7A 1.502(6) .
C5A C6A 1.394(6) .
C5A O2D 1.423(5) .
C6A C8D 1.519(6) .
C7A H7A1 0.9600 .
C7A H7A2 0.9600 .
C7A H7A3 0.9600 .
C8A C6B 1.523(5) .
C8A H8A1 0.9700 .
C8A H8A2 0.9700 .
C9A H9A1 0.9600 .
C9A H9A2 0.9600 .
C9A H9A3 0.9600 .
P1B O3B 1.444(4) .
P1B O2B 1.582(4) .
P1B O1B 1.590(3) .
P1B C9B 1.773(6) .
O1B C3B 1.419(5) .
O2B C5C 1.415(5) .
C1B C6B 1.382(6) .
C1B C2B 1.393(6) .
C1B H1B 0.9300 .
C2B C3B 1.392(6) .
C2B C8B 1.506(6) .
C3B C4B 1.404(6) .
C4B C5B 1.394(6) .
C4B C7B 1.507(6) .
C5B C6B 1.399(6) .
C7B H7B1 0.9600 .
C7B H7B2 0.9600 .
C7B H7B3 0.9600 .
C8B C6C 1.526(6) .
C8B H8B1 0.9700 .
C8B H8B2 0.9700 .
C9B H9B1 0.9600 .
C9B H9B2 0.9600 .
C9B H9B3 0.9600 .
P1C O3C 1.476(3) .
P1C O2C 1.591(3) .
P1C O1C 1.591(3) .
P1C C9C 1.768(4) .
O1C C3C 1.420(5) .
O2C C5D 1.426(5) .
C1C C6C 1.383(6) .
C1C C2C 1.391(6) .
C1C H1C 0.9300 .
C2C C3C 1.396(6) .
C2C C8C 1.509(6) .
C3C C4C 1.389(6) .
C4C C5C 1.399(6) .
C4C C7C 1.516(6) .
C5C C6C 1.395(6) .
C7C H7C1 0.9600 .
C7C H7C2 0.9600 .
C7C H7C3 0.9600 .
C8C C6D 1.510(6) .
C8C H8C1 0.9700 .
C8C H8C2 0.9700 .
C9C H9C1 0.9600 .
C9C H9C2 0.9600 .
C9C H9C3 0.9600 .
P1D O3D 1.465(4) .
P1D O1D 1.589(3) .
P1D O2D 1.592(3) .
P1D C9D 1.766(5) .
O1D C3D 1.418(5) .
C1D C2D 1.384(6) .
C1D C6D 1.401(6) .
C1D H1D 0.9300 .
C2D C3D 1.386(6) .
C2D C8D 1.514(6) .
C3D C4D 1.400(6) .
C4D C5D 1.383(6) .
C4D C7D 1.521(6) .
C5D C6D 1.393(6) .
C7D H7D1 0.9600 .
C7D H7D2 0.9600 .
C7D H7D3 0.9600 .
C8D H8D1 0.9700 .
C8D H8D2 0.9700 .
C9D H9D1 0.9600 .
C9D H9D2 0.9600 .
C9D H9D3 0.9600 .
C1S O1S 1.299(9) .
C1S C2S 1.457(12) .
C1S H1S1 0.9700 .
C1S H1S2 0.9700 .
C2S F3S 1.292(10) .
C2S F1S 1.292(9) .
C2S F2S 1.329(11) .
C3S O2S 1.385(8) .
C3S C4S 1.490(10) .
C3S H3S1 0.9700 .
C3S H3S2 0.9700 .
C4S F5S 1.298(7) .
C4S F4S 1.340(8) .
C4S F6S 1.347(8) .
